data_4134062
loop_
_publ_author_name
'Palumbo, Chad T.'
'Scopelliti, Rosario'
'Zivkovic, Ivica'
'Mazzanti, Marinella'

_publ_section_title
;
 C-H Bond Activation by an Isolated Dinuclear U(III)/U(IV) Nitride.
;
_journal_name_full 'Journal of the American Chemical Society'
_journal_paper_doi 10.1021/jacs.9b12804
_journal_year 2020
_chemical_formula_moiety 'C32 H88 N5 O2 Si8 U2, C24 H20 B'
_chemical_formula_sum 'C56 H108 B N5 O2 Si8 U2'
_chemical_formula_weight 1595.06
_space_group_crystal_system triclinic
_space_group_IT_number 2
_space_group_name_Hall '-P 1'
_space_group_name_H-M_alt 'P -1'
_atom_sites_solution_hydrogens geom
_atom_sites_solution_primary dual
_atom_sites_solution_secondary difmap
_audit_creation_method SHELXL-2018/3
_cell_angle_alpha 84.8203(18)
_cell_angle_beta 81.3108(17)
_cell_angle_gamma 68.8597(18)
_cell_formula_units_Z 2
_cell_length_a 12.4354(2)
_cell_length_b 14.5903(3)
_cell_length_c 21.2165(5)
_cell_measurement_reflns_used 13061
_cell_measurement_temperature 100.01(10)
_cell_measurement_theta_max 29.3900
_cell_measurement_theta_min 2.9100
_cell_volume 3546.49(13)
_computing_cell_refinement 'CrysAlisPro 1.171.40.20a (Rigaku OD, 2018)'
_computing_data_collection 'CrysAlisPro 1.171.40.20a (Rigaku OD, 2018)'
_computing_data_reduction 'CrysAlisPro 1.171.40.20a (Rigaku OD, 2018)'
_computing_molecular_graphics 'Mercury 4.1.0 (CCDC, 2019)'
_computing_publication_material 'CIFTab (Sheldrick, 2015)'
_computing_structure_refinement 'SHELXL-2018/3 (Sheldrick, 2018)'
_computing_structure_solution 'SHELXT (Sheldrick, 2015)'
_diffrn_ambient_environment N~2~
_diffrn_ambient_temperature 100.01(10)
_diffrn_detector 'CCD plate'
_diffrn_detector_area_resol_mean 5.2817
_diffrn_detector_type AtlasS2
_diffrn_measured_fraction_theta_full 0.999
_diffrn_measured_fraction_theta_max 0.830
_diffrn_measurement_details
;
List of Runs (angles in degrees, time in seconds):

  # Type    Start    End  Width  t~exp~   \w     \q     \k     \f   Frames
--------------------------------------------------------------------------
  1  \w    -10.00  86.00   1.00   59.08    --   11.66  38.00 -30.00   96
  2  \w     45.00 100.00   1.00   59.08    --   11.66 178.00-180.00   55
  3  \w     20.00  53.00   1.00   59.08    --   11.66 -99.00-180.00   33
  4  \w    -65.00  31.00   1.00   59.08    --   11.66 -19.00 150.00   96
  5  \w    -20.00  29.00   1.00   59.08    --  -11.97 -99.00 -30.00   49
;
_diffrn_measurement_device 'four-circle diffractometer'
_diffrn_measurement_device_type 'SuperNova, Dual, Cu at home/near, AtlasS2'
_diffrn_measurement_method '\w scans'
_diffrn_radiation_monochromator mirror
_diffrn_radiation_probe x-ray
_diffrn_radiation_type 'Mo K\a'
_diffrn_radiation_wavelength 0.71073
_diffrn_reflns_av_R_equivalents 0.0245
_diffrn_reflns_av_unetI/netI 0.0497
_diffrn_reflns_Laue_measured_fraction_full 0.999
_diffrn_reflns_Laue_measured_fraction_max 0.830
_diffrn_reflns_limit_h_max 17
_diffrn_reflns_limit_h_min -15
_diffrn_reflns_limit_k_max 17
_diffrn_reflns_limit_k_min -19
_diffrn_reflns_limit_l_max 19
_diffrn_reflns_limit_l_min -29
_diffrn_reflns_number 31403
_diffrn_reflns_point_group_measured_fraction_full 0.999
_diffrn_reflns_point_group_measured_fraction_max 0.830
_diffrn_reflns_theta_full 25.242
_diffrn_reflns_theta_max 29.655
_diffrn_reflns_theta_min 2.486
_diffrn_source 'micro-focus sealed X-ray tube'
_diffrn_source_type 'SuperNova (Mo) X-ray Source'
_exptl_absorpt_coefficient_mu 4.735
_exptl_absorpt_correction_T_max 1.000
_exptl_absorpt_correction_T_min 0.439
_exptl_absorpt_correction_type gaussian
_exptl_absorpt_process_details
;
CrysAlisPro 1.171.40.20a (Rigaku Oxford Diffraction, 2018)
Numerical absorption correction based on gaussian integration over
a multifaceted crystal model.
Empirical absorption correction using spherical harmonics,
 implemented in SCALE3 ABSPACK scaling algorithm.
;
_exptl_crystal_colour 'clear pale pink'
_exptl_crystal_density_diffrn 1.494
_exptl_crystal_description prism
_exptl_crystal_F_000 1592
_exptl_crystal_size_max 0.358
_exptl_crystal_size_mid 0.052
_exptl_crystal_size_min 0.019
_refine_diff_density_max 1.260
_refine_diff_density_min -1.162
_refine_diff_density_rms 0.128
_refine_ls_extinction_method none
_refine_ls_goodness_of_fit_ref 1.024
_refine_ls_hydrogen_treatment constr
_refine_ls_matrix_type full
_refine_ls_number_parameters 691
_refine_ls_number_reflns 16633
_refine_ls_number_restraints 0
_refine_ls_restrained_S_all 1.024
_refine_ls_R_factor_all 0.0493
_refine_ls_R_factor_gt 0.0314
_refine_ls_shift/su_max 0.001
_refine_ls_shift/su_mean 0.000
_refine_ls_structure_factor_coef Fsqd
_refine_ls_weighting_details 'w=1/[\s^2^(Fo^2^)+(0.0145P)^2^+3.0414P] where P=(Fo^2^+2Fc^2^)/3'
_refine_ls_weighting_scheme calc
_refine_ls_wR_factor_gt 0.0499
_refine_ls_wR_factor_ref 0.0545
_reflns_Friedel_coverage 0.000
_reflns_number_gt 13264
_reflns_number_total 16633
_reflns_threshold_expression 'I > 2\s(I)'
_cod_data_source_file ja9b12804_si_003.cif
_cod_data_source_block ctp349
_cod_original_cell_volume 3546.48(13)
_cod_database_code 4134062
_shelx_shelxl_version_number 2018/3
_shelx_space_group_comment
;
The symmetry employed for this shelxl refinement is uniquely defined
by the following loop, which should always be used as a source of
symmetry information in preference to the above space-group names.
They are only intended as comments.
;
_shelx_estimated_absorpt_t_min 0.282
_shelx_estimated_absorpt_t_max 0.915

loop_
_space_group_symop_operation_xyz
'x, y, z'
'-x, -y, -z'

loop_
_atom_site_label
_atom_site_type_symbol
_atom_site_fract_x
_atom_site_fract_y
_atom_site_fract_z
_atom_site_U_iso_or_equiv
_atom_site_adp_type
_atom_site_occupancy
_atom_site_site_symmetry_order
_atom_site_calc_flag
_atom_site_refinement_flags_posn
_atom_site_refinement_flags_adp
U1 U 0.71660(2) 0.08557(2) 0.21877(2) 0.01279(4) Uani 1 1 d . .
U2 U 0.70900(2) 0.36997(2) 0.20337(2) 0.01346(4) Uani 1 1 d . .
Si1 Si 1.02359(8) -0.02170(7) 0.21112(5) 0.0189(2) Uani 1 1 d . .
Si2 Si 0.87874(8) -0.15380(7) 0.22010(5) 0.0174(2) Uani 1 1 d . .
Si3 Si 0.67290(9) 0.05852(8) 0.06225(5) 0.0252(3) Uani 1 1 d . .
Si4 Si 0.46880(8) 0.09855(8) 0.17000(5) 0.0208(2) Uani 1 1 d . .
Si5 Si 0.73031(9) 0.41747(8) 0.04305(5) 0.0244(2) Uani 1 1 d . .
Si6 Si 0.95398(8) 0.36434(8) 0.10818(5) 0.0208(2) Uani 1 1 d . .
Si7 Si 0.55578(8) 0.62980(7) 0.20285(5) 0.0197(2) Uani 1 1 d . .
Si8 Si 0.43098(8) 0.49769(8) 0.26496(6) 0.0289(3) Uani 1 1 d . .
O1 O 0.68759(19) 0.08304(17) 0.33577(12) 0.0196(6) Uani 1 1 d . .
O2 O 0.7612(2) 0.38290(18) 0.30830(13) 0.0241(6) Uani 1 1 d . .
N1 N 0.7300(2) 0.2226(2) 0.20970(15) 0.0165(6) Uani 1 1 d . .
N2 N 0.8921(2) -0.0395(2) 0.21299(14) 0.0153(6) Uani 1 1 d . .
N3 N 0.6115(2) 0.0801(2) 0.14050(14) 0.0167(7) Uani 1 1 d . .
N4 N 0.8072(2) 0.3924(2) 0.10710(15) 0.0170(7) Uani 1 1 d . .
N5 N 0.5549(2) 0.51261(19) 0.22359(14) 0.0151(6) Uani 1 1 d . .
C1 C 1.0087(3) 0.0571(3) 0.2787(2) 0.0275(9) Uani 1 1 d . .
H1A H 0.934238 0.111961 0.280333 0.041 Uiso 1 1 calc R U
H1B H 1.072439 0.082750 0.272541 0.041 Uiso 1 1 calc R U
H1C H 1.011537 0.017851 0.318884 0.041 Uiso 1 1 calc R U
C2 C 1.0590(3) 0.0428(3) 0.1358(2) 0.0364(11) Uani 1 1 d . .
H2A H 1.074316 0.000104 0.099918 0.055 Uiso 1 1 calc R U
H2B H 1.128128 0.059005 0.138438 0.055 Uiso 1 1 calc R U
H2C H 0.993313 0.103490 0.129236 0.055 Uiso 1 1 calc R U
C3 C 1.1512(3) -0.1374(3) 0.2198(3) 0.0383(12) Uani 1 1 d . .
H3A H 1.140457 -0.168829 0.261879 0.058 Uiso 1 1 calc R U
H3B H 1.222291 -0.121594 0.215457 0.058 Uiso 1 1 calc R U
H3C H 1.157849 -0.182295 0.186553 0.058 Uiso 1 1 calc R U
C4 C 0.7183(3) -0.1322(3) 0.2402(2) 0.0230(9) Uani 1 1 d . .
H4A H 0.688303 -0.096761 0.279921 0.035 Uiso 1 1 calc R U
H4B H 0.706669 -0.195527 0.245591 0.035 Uiso 1 1 calc R U
H4C H 0.676692 -0.093033 0.205553 0.035 Uiso 1 1 calc R U
C5 C 0.9496(3) -0.2364(3) 0.2861(2) 0.0282(10) Uani 1 1 d . .
H5A H 0.945985 -0.196771 0.321803 0.042 Uiso 1 1 calc R U
H5B H 1.031019 -0.273261 0.270677 0.042 Uiso 1 1 calc R U
H5C H 0.908951 -0.282413 0.300375 0.042 Uiso 1 1 calc R U
C6 C 0.9324(3) -0.2224(3) 0.1451(2) 0.0315(10) Uani 1 1 d . .
H6A H 0.890115 -0.183385 0.110627 0.047 Uiso 1 1 calc R U
H6B H 0.919628 -0.285231 0.151385 0.047 Uiso 1 1 calc R U
H6C H 1.015623 -0.234613 0.133826 0.047 Uiso 1 1 calc R U
C7 C 0.5959(3) 0.1561(3) 0.0048(2) 0.0348(10) Uani 1 1 d . .
H7A H 0.516607 0.156713 0.005527 0.052 Uiso 1 1 calc R U
H7B H 0.637701 0.142436 -0.038294 0.052 Uiso 1 1 calc R U
H7C H 0.592861 0.220222 0.016990 0.052 Uiso 1 1 calc R U
C8 C 0.8251(3) 0.0566(4) 0.0566(2) 0.0395(11) Uani 1 1 d . .
H8A H 0.824353 0.117039 0.073700 0.059 Uiso 1 1 calc R U
H8B H 0.859880 0.052200 0.011825 0.059 Uiso 1 1 calc R U
H8C H 0.870812 -0.000427 0.081289 0.059 Uiso 1 1 calc R U
C9 C 0.6753(4) -0.0610(3) 0.0355(2) 0.0416(12) Uani 1 1 d . .
H9A H 0.707783 -0.113522 0.066916 0.062 Uiso 1 1 calc R U
H9B H 0.723465 -0.075892 -0.005930 0.062 Uiso 1 1 calc R U
H9C H 0.595928 -0.056170 0.031533 0.062 Uiso 1 1 calc R U
C10 C 0.3624(3) 0.2123(3) 0.1369(2) 0.0345(11) Uani 1 1 d . .
H10A H 0.389433 0.267514 0.137634 0.052 Uiso 1 1 calc R U
H10B H 0.286366 0.226942 0.162756 0.052 Uiso 1 1 calc R U
H10C H 0.355614 0.202277 0.092793 0.052 Uiso 1 1 calc R U
C11 C 0.4585(3) 0.1112(3) 0.25853(19) 0.0232(9) Uani 1 1 d . .
H11A H 0.515129 0.052770 0.276660 0.035 Uiso 1 1 calc R U
H11B H 0.379945 0.117614 0.278716 0.035 Uiso 1 1 calc R U
H11C H 0.474941 0.169738 0.266253 0.035 Uiso 1 1 calc R U
C12 C 0.4214(3) -0.0065(3) 0.1591(2) 0.0385(12) Uani 1 1 d . .
H12A H 0.414288 -0.009135 0.113947 0.058 Uiso 1 1 calc R U
H12B H 0.345970 0.002922 0.184707 0.058 Uiso 1 1 calc R U
H12C H 0.479035 -0.068202 0.172836 0.058 Uiso 1 1 calc R U
C13 C 0.7555(3) 0.0036(3) 0.37685(19) 0.0244(9) Uani 1 1 d . .
H13A H 0.833818 -0.031336 0.354453 0.029 Uiso 1 1 calc R U
H13B H 0.715874 -0.044249 0.389913 0.029 Uiso 1 1 calc R U
C14 C 0.7637(3) 0.0537(3) 0.43360(19) 0.0253(9) Uani 1 1 d . .
H14A H 0.825324 0.082766 0.424445 0.030 Uiso 1 1 calc R U
H14B H 0.778770 0.007706 0.471218 0.030 Uiso 1 1 calc R U
C15 C 0.6432(3) 0.1331(3) 0.44366(19) 0.0252(9) Uani 1 1 d . .
H15A H 0.586095 0.106175 0.468092 0.030 Uiso 1 1 calc R U
H15B H 0.644690 0.188657 0.466603 0.030 Uiso 1 1 calc R U
C16 C 0.6143(3) 0.1650(3) 0.37677(19) 0.0237(9) Uani 1 1 d . .
H16A H 0.530985 0.178386 0.374776 0.028 Uiso 1 1 calc R U
H16B H 0.631443 0.225417 0.362795 0.028 Uiso 1 1 calc R U
C17 C 0.5850(3) 0.4067(3) 0.0759(2) 0.0281(9) Uani 1 1 d . .
H17A H 0.597516 0.342486 0.098117 0.042 Uiso 1 1 calc R U
H17B H 0.539554 0.413050 0.040814 0.042 Uiso 1 1 calc R U
H17C H 0.542656 0.458953 0.105940 0.042 Uiso 1 1 calc R U
C18 C 0.7948(4) 0.3287(3) -0.0222(2) 0.0405(12) Uani 1 1 d . .
H18A H 0.866784 0.336505 -0.043527 0.061 Uiso 1 1 calc R U
H18B H 0.739559 0.341597 -0.053193 0.061 Uiso 1 1 calc R U
H18C H 0.811937 0.261481 -0.004206 0.061 Uiso 1 1 calc R U
C19 C 0.7097(3) 0.5433(3) 0.0062(2) 0.0367(11) Uani 1 1 d . .
H19A H 0.662686 0.592875 0.037111 0.055 Uiso 1 1 calc R U
H19B H 0.669970 0.552614 -0.031698 0.055 Uiso 1 1 calc R U
H19C H 0.785670 0.550211 -0.006145 0.055 Uiso 1 1 calc R U
C20 C 0.9989(3) 0.4744(3) 0.1047(2) 0.0342(11) Uani 1 1 d . .
H20A H 0.980858 0.512326 0.064738 0.051 Uiso 1 1 calc R U
H20B H 1.082675 0.452707 0.106756 0.051 Uiso 1 1 calc R U
H20C H 0.956707 0.515592 0.140908 0.051 Uiso 1 1 calc R U
C21 C 0.9818(3) 0.3016(3) 0.1889(2) 0.0301(10) Uani 1 1 d . .
H21A H 0.946401 0.349968 0.222089 0.045 Uiso 1 1 calc R U
H21B H 1.065756 0.272267 0.190464 0.045 Uiso 1 1 calc R U
H21C H 0.947661 0.250010 0.195971 0.045 Uiso 1 1 calc R U
C22 C 1.0499(3) 0.2820(3) 0.0445(2) 0.0302(10) Uani 1 1 d . .
H22A H 1.027864 0.223968 0.044332 0.045 Uiso 1 1 calc R U
H22B H 1.130937 0.261365 0.052602 0.045 Uiso 1 1 calc R U
H22C H 1.041364 0.317377 0.002945 0.045 Uiso 1 1 calc R U
C23 C 0.4725(3) 0.6875(3) 0.1341(2) 0.0308(10) Uani 1 1 d . .
H23A H 0.493750 0.639861 0.100524 0.046 Uiso 1 1 calc R U
H23B H 0.491352 0.745412 0.117261 0.046 Uiso 1 1 calc R U
H23C H 0.389008 0.707252 0.148637 0.046 Uiso 1 1 calc R U
C24 C 0.7089(3) 0.6236(3) 0.1805(2) 0.0335(11) Uani 1 1 d . .
H24A H 0.751831 0.598818 0.217229 0.050 Uiso 1 1 calc R U
H24B H 0.709884 0.689417 0.167237 0.050 Uiso 1 1 calc R U
H24C H 0.745509 0.579231 0.145103 0.050 Uiso 1 1 calc R U
C25 C 0.4897(3) 0.7176(3) 0.26902(19) 0.0253(9) Uani 1 1 d . .
H25A H 0.407549 0.725601 0.280210 0.038 Uiso 1 1 calc R U
H25B H 0.496378 0.781451 0.255104 0.038 Uiso 1 1 calc R U
H25C H 0.530745 0.691696 0.306390 0.038 Uiso 1 1 calc R U
C26 C 0.2951(3) 0.5736(3) 0.2326(3) 0.0554(16) Uani 1 1 d . .
H26A H 0.282594 0.643416 0.235888 0.083 Uiso 1 1 calc R U
H26B H 0.229601 0.558716 0.257068 0.083 Uiso 1 1 calc R U
H26C H 0.301149 0.559084 0.187753 0.083 Uiso 1 1 calc R U
C27 C 0.4160(4) 0.5193(3) 0.3533(2) 0.0493(13) Uani 1 1 d . .
H27A H 0.487884 0.478547 0.370419 0.074 Uiso 1 1 calc R U
H27B H 0.350913 0.501702 0.375884 0.074 Uiso 1 1 calc R U
H27C H 0.401392 0.588801 0.359233 0.074 Uiso 1 1 calc R U
C28 C 0.4494(3) 0.3656(3) 0.2594(2) 0.0313(10) Uani 1 1 d . .
H28A H 0.458228 0.350136 0.214445 0.047 Uiso 1 1 calc R U
H28B H 0.380937 0.353574 0.282336 0.047 Uiso 1 1 calc R U
H28C H 0.518815 0.323747 0.278378 0.047 Uiso 1 1 calc R U
C29 C 0.8373(3) 0.3064(3) 0.3472(2) 0.0304(10) Uani 1 1 d . .
H29A H 0.917533 0.307102 0.339205 0.037 Uiso 1 1 calc R U
H29B H 0.838871 0.240659 0.337892 0.037 Uiso 1 1 calc R U
C30 C 0.7852(3) 0.3316(3) 0.4147(2) 0.0308(10) Uani 1 1 d . .
H30A H 0.726243 0.300739 0.429246 0.037 Uiso 1 1 calc R U
H30B H 0.846064 0.308551 0.443567 0.037 Uiso 1 1 calc R U
C31 C 0.7303(4) 0.4414(3) 0.4138(2) 0.0480(13) Uani 1 1 d . .
H31A H 0.774735 0.470473 0.435526 0.058 Uiso 1 1 calc R U
H31B H 0.649275 0.461946 0.435190 0.058 Uiso 1 1 calc R U
C32 C 0.7335(4) 0.4737(3) 0.3418(2) 0.0414(12) Uani 1 1 d . .
H32A H 0.657218 0.522029 0.332830 0.050 Uiso 1 1 calc R U
H32B H 0.793789 0.503580 0.328699 0.050 Uiso 1 1 calc R U
C33 C 0.0510(3) 0.2326(2) 0.50040(18) 0.0185(8) Uani 1 1 d . .
C34 C 0.0117(3) 0.1536(3) 0.50384(18) 0.0206(8) Uani 1 1 d . .
H34 H 0.053931 0.099823 0.477294 0.025 Uiso 1 1 calc R U
C35 C -0.0859(3) 0.1496(3) 0.5440(2) 0.0260(9) Uani 1 1 d . .
H35 H -0.107858 0.093535 0.544539 0.031 Uiso 1 1 calc R U
C36 C -0.1509(3) 0.2259(3) 0.5830(2) 0.0309(10) Uani 1 1 d . .
H36 H -0.218856 0.224156 0.609665 0.037 Uiso 1 1 calc R U
C37 C -0.1146(3) 0.3053(3) 0.5824(2) 0.0324(10) Uani 1 1 d . .
H37 H -0.157520 0.358517 0.609272 0.039 Uiso 1 1 calc R U
C38 C -0.0162(3) 0.3078(3) 0.5428(2) 0.0272(9) Uani 1 1 d . .
H38 H 0.007269 0.362692 0.544273 0.033 Uiso 1 1 calc R U
C39 C 0.2461(3) 0.1351(2) 0.42289(18) 0.0163(8) Uani 1 1 d . .
C40 C 0.2058(3) 0.0879(3) 0.38214(18) 0.0193(8) Uani 1 1 d . .
H40 H 0.131166 0.121228 0.369021 0.023 Uiso 1 1 calc R U
C41 C 0.2697(3) -0.0054(3) 0.36002(19) 0.0235(9) Uani 1 1 d . .
H41 H 0.237988 -0.034871 0.333061 0.028 Uiso 1 1 calc R U
C42 C 0.3801(3) -0.0559(3) 0.37722(19) 0.0223(9) Uani 1 1 d . .
H42 H 0.423938 -0.120140 0.362764 0.027 Uiso 1 1 calc R U
C43 C 0.4248(3) -0.0109(3) 0.41568(18) 0.0200(8) Uani 1 1 d . .
H43 H 0.501022 -0.043316 0.426793 0.024 Uiso 1 1 calc R U
C44 C 0.3582(3) 0.0822(2) 0.43830(18) 0.0171(8) Uani 1 1 d . .
H44 H 0.390383 0.110980 0.465410 0.021 Uiso 1 1 calc R U
C45 C 0.1205(3) 0.3259(2) 0.39458(18) 0.0180(8) Uani 1 1 d . .
C46 C 0.0386(4) 0.4207(3) 0.4077(2) 0.0328(10) Uani 1 1 d . .
H46 H 0.004305 0.434994 0.450470 0.039 Uiso 1 1 calc R U
C47 C 0.0063(4) 0.4940(3) 0.3603(2) 0.0382(11) Uani 1 1 d . .
H47 H -0.049199 0.556664 0.371348 0.046 Uiso 1 1 calc R U
C48 C 0.0536(3) 0.4769(3) 0.2973(2) 0.0270(9) Uani 1 1 d . .
H48 H 0.031694 0.527197 0.265077 0.032 Uiso 1 1 calc R U
C49 C 0.1331(3) 0.3857(3) 0.2826(2) 0.0259(9) Uani 1 1 d . .
H49 H 0.166615 0.372130 0.239601 0.031 Uiso 1 1 calc R U
C50 C 0.1648(3) 0.3126(3) 0.3305(2) 0.0242(9) Uani 1 1 d . .
H50 H 0.219880 0.250177 0.318645 0.029 Uiso 1 1 calc R U
C51 C 0.2458(3) 0.2777(2) 0.49251(18) 0.0165(8) Uani 1 1 d . .
C52 C 0.2563(3) 0.2525(2) 0.55697(19) 0.0196(8) Uani 1 1 d . .
H52 H 0.205949 0.222098 0.580412 0.024 Uiso 1 1 calc R U
C53 C 0.3368(3) 0.2700(3) 0.58836(19) 0.0215(8) Uani 1 1 d . .
H53 H 0.340648 0.251669 0.632312 0.026 Uiso 1 1 calc R U
C54 C 0.4111(3) 0.3137(3) 0.55578(19) 0.0230(9) Uani 1 1 d . .
H54 H 0.467879 0.323992 0.576735 0.028 Uiso 1 1 calc R U
C55 C 0.4025(3) 0.3427(3) 0.4923(2) 0.0240(9) Uani 1 1 d . .
H55 H 0.452055 0.374502 0.469704 0.029 Uiso 1 1 calc R U
C56 C 0.3209(3) 0.3251(3) 0.46161(19) 0.0213(8) Uani 1 1 d . .
H56 H 0.315697 0.345835 0.418072 0.026 Uiso 1 1 calc R U
B1 B 0.1640(3) 0.2428(3) 0.4526(2) 0.0168(9) Uani 1 1 d . .

loop_
_atom_site_aniso_label
_atom_site_aniso_U_11
_atom_site_aniso_U_22
_atom_site_aniso_U_33
_atom_site_aniso_U_23
_atom_site_aniso_U_13
_atom_site_aniso_U_12
U1 0.01232(6) 0.01188(7) 0.01363(8) -0.00097(6) -0.00232(5) -0.00324(5)
U2 0.01382(7) 0.01108(7) 0.01346(8) -0.00008(6) -0.00160(5) -0.00213(5)
Si1 0.0138(5) 0.0176(5) 0.0243(6) -0.0023(5) -0.0030(4) -0.0039(4)
Si2 0.0171(5) 0.0129(5) 0.0198(6) -0.0028(4) -0.0006(4) -0.0027(4)
Si3 0.0241(5) 0.0342(6) 0.0166(6) -0.0021(5) -0.0054(5) -0.0082(5)
Si4 0.0156(5) 0.0231(5) 0.0250(7) -0.0017(5) -0.0061(4) -0.0068(4)
Si5 0.0213(5) 0.0339(6) 0.0165(6) 0.0000(5) -0.0016(4) -0.0084(5)
Si6 0.0159(5) 0.0235(5) 0.0212(6) 0.0010(5) 0.0021(4) -0.0070(4)
Si7 0.0235(5) 0.0150(5) 0.0196(6) -0.0017(4) -0.0002(4) -0.0062(4)
Si8 0.0152(5) 0.0170(5) 0.0471(9) 0.0043(5) 0.0048(5) -0.0015(4)
O1 0.0229(13) 0.0161(13) 0.0168(15) -0.0012(11) -0.0011(11) -0.0038(10)
O2 0.0270(14) 0.0204(14) 0.0212(16) -0.0022(12) -0.0125(12) 0.0001(11)
N1 0.0123(14) 0.0199(15) 0.0159(17) -0.0014(13) -0.0028(12) -0.0033(12)
N2 0.0159(14) 0.0139(15) 0.0164(18) -0.0008(13) -0.0027(12) -0.0055(11)
N3 0.0165(15) 0.0188(16) 0.0155(18) -0.0016(13) -0.0036(12) -0.0060(12)
N4 0.0159(14) 0.0174(15) 0.0168(18) -0.0002(13) -0.0004(12) -0.0054(12)
N5 0.0143(14) 0.0114(14) 0.0169(18) 0.0005(13) -0.0023(12) -0.0012(11)
C1 0.025(2) 0.030(2) 0.030(3) -0.0034(19) -0.0098(18) -0.0099(17)
C2 0.032(2) 0.059(3) 0.028(3) 0.002(2) -0.0032(19) -0.029(2)
C3 0.017(2) 0.023(2) 0.072(4) -0.009(2) -0.008(2) -0.0018(16)
C4 0.0252(19) 0.0150(18) 0.030(3) -0.0022(17) -0.0011(17) -0.0090(15)
C5 0.023(2) 0.018(2) 0.036(3) 0.0060(19) -0.0034(18) -0.0003(15)
C6 0.030(2) 0.028(2) 0.036(3) -0.014(2) 0.0033(19) -0.0094(17)
C7 0.038(2) 0.049(3) 0.019(2) 0.004(2) -0.0110(19) -0.017(2)
C8 0.030(2) 0.064(3) 0.019(3) 0.005(2) -0.0001(19) -0.013(2)
C9 0.042(3) 0.042(3) 0.036(3) -0.018(2) -0.012(2) -0.003(2)
C10 0.024(2) 0.039(3) 0.035(3) 0.002(2) -0.0134(19) -0.0010(18)
C11 0.0152(18) 0.023(2) 0.029(3) -0.0025(18) 0.0001(16) -0.0047(15)
C12 0.031(2) 0.043(3) 0.051(3) -0.005(2) -0.011(2) -0.023(2)
C13 0.029(2) 0.0189(19) 0.024(2) 0.0066(17) -0.0084(17) -0.0055(16)
C14 0.026(2) 0.028(2) 0.021(2) 0.0044(18) -0.0042(17) -0.0089(16)
C15 0.029(2) 0.027(2) 0.017(2) -0.0006(18) -0.0041(17) -0.0078(17)
C16 0.025(2) 0.021(2) 0.020(2) -0.0024(17) -0.0005(17) -0.0042(15)
C17 0.026(2) 0.038(2) 0.024(2) -0.0021(19) -0.0068(18) -0.0144(18)
C18 0.038(2) 0.059(3) 0.024(3) -0.011(2) 0.000(2) -0.016(2)
C19 0.031(2) 0.047(3) 0.022(3) 0.016(2) -0.0004(19) -0.0071(19)
C20 0.029(2) 0.034(2) 0.041(3) -0.004(2) 0.004(2) -0.0161(18)
C21 0.0170(19) 0.045(3) 0.032(3) 0.001(2) -0.0056(17) -0.0143(17)
C22 0.022(2) 0.034(2) 0.027(3) 0.000(2) 0.0037(17) -0.0036(17)
C23 0.039(2) 0.023(2) 0.026(3) 0.0061(19) -0.0038(19) -0.0076(18)
C24 0.030(2) 0.033(2) 0.040(3) -0.008(2) 0.004(2) -0.0161(18)
C25 0.030(2) 0.019(2) 0.026(2) -0.0033(18) -0.0029(18) -0.0073(16)
C26 0.016(2) 0.031(3) 0.113(5) 0.023(3) -0.011(3) -0.0069(18)
C27 0.052(3) 0.040(3) 0.042(3) -0.004(2) 0.024(2) -0.011(2)
C28 0.0166(19) 0.025(2) 0.051(3) 0.007(2) -0.0033(19) -0.0071(16)
C29 0.028(2) 0.024(2) 0.028(3) 0.0024(19) -0.0126(18) 0.0075(16)
C30 0.040(2) 0.029(2) 0.023(3) 0.0006(19) -0.0089(19) -0.0100(18)
C31 0.061(3) 0.042(3) 0.029(3) -0.005(2) -0.020(2) 0.003(2)
C32 0.060(3) 0.026(2) 0.039(3) -0.008(2) -0.024(2) -0.007(2)
C33 0.0149(17) 0.0177(18) 0.020(2) 0.0003(16) -0.0085(15) -0.0002(14)
C34 0.0193(18) 0.0187(19) 0.021(2) 0.0012(17) -0.0055(16) -0.0027(14)
C35 0.025(2) 0.028(2) 0.025(2) 0.0078(19) -0.0073(18) -0.0094(17)
C36 0.0158(19) 0.046(3) 0.028(3) -0.001(2) -0.0006(17) -0.0080(18)
C37 0.021(2) 0.037(2) 0.033(3) -0.010(2) -0.0010(18) -0.0018(17)
C38 0.0200(19) 0.029(2) 0.032(3) -0.0057(19) -0.0040(17) -0.0061(16)
C39 0.0157(17) 0.0182(18) 0.016(2) 0.0024(16) -0.0022(15) -0.0075(14)
C40 0.0182(18) 0.0195(19) 0.022(2) -0.0006(17) -0.0040(15) -0.0078(14)
C41 0.030(2) 0.021(2) 0.024(2) -0.0062(18) -0.0026(17) -0.0137(16)
C42 0.028(2) 0.0128(18) 0.022(2) -0.0041(16) 0.0016(17) -0.0035(15)
C43 0.0187(18) 0.0185(19) 0.018(2) 0.0048(16) -0.0015(15) -0.0029(14)
C44 0.0201(18) 0.0161(18) 0.016(2) 0.0005(16) -0.0054(15) -0.0066(14)
C45 0.0214(18) 0.0160(18) 0.020(2) -0.0028(16) -0.0093(16) -0.0078(14)
C46 0.053(3) 0.020(2) 0.021(2) -0.0049(18) -0.015(2) -0.0012(18)
C47 0.058(3) 0.017(2) 0.035(3) -0.006(2) -0.019(2) -0.0014(19)
C48 0.033(2) 0.022(2) 0.032(3) 0.0061(19) -0.0183(19) -0.0135(17)
C49 0.023(2) 0.031(2) 0.023(2) 0.0008(19) -0.0010(17) -0.0101(17)
C50 0.0155(18) 0.022(2) 0.029(3) 0.0010(18) -0.0002(16) -0.0018(15)
C51 0.0151(17) 0.0100(17) 0.022(2) -0.0029(15) -0.0047(15) 0.0003(13)
C52 0.0203(18) 0.0141(18) 0.022(2) -0.0007(16) -0.0008(16) -0.0041(14)
C53 0.027(2) 0.023(2) 0.013(2) -0.0001(17) -0.0084(16) -0.0058(16)
C54 0.0228(19) 0.022(2) 0.026(2) -0.0083(18) -0.0102(17) -0.0048(15)
C55 0.028(2) 0.024(2) 0.025(2) -0.0024(18) -0.0055(17) -0.0134(16)
C56 0.030(2) 0.0186(19) 0.015(2) -0.0032(16) -0.0051(16) -0.0070(15)
B1 0.016(2) 0.015(2) 0.019(2) -0.0015(18) -0.0040(17) -0.0042(15)

loop_
_atom_type_symbol
_atom_type_description
_atom_type_scat_dispersion_real
_atom_type_scat_dispersion_imag
_atom_type_scat_source
C C 0.0033 0.0016 'International Tables Vol C Tables 4.2.6.8 and 6.1.1.4'
H H 0.0000 0.0000 'International Tables Vol C Tables 4.2.6.8 and 6.1.1.4'
B B 0.0013 0.0007 'International Tables Vol C Tables 4.2.6.8 and 6.1.1.4'
N N 0.0061 0.0033 'International Tables Vol C Tables 4.2.6.8 and 6.1.1.4'
O O 0.0106 0.0060 'International Tables Vol C Tables 4.2.6.8 and 6.1.1.4'
Si Si 0.0817 0.0704 'International Tables Vol C Tables 4.2.6.8 and 6.1.1.4'
U U -9.6767 9.6646 'International Tables Vol C Tables 4.2.6.8 and 6.1.1.4'

loop_
_exptl_crystal_face_index_h
_exptl_crystal_face_index_k
_exptl_crystal_face_index_l
_exptl_crystal_face_perp_dist
0 0 1 0.0081
0 0 -1 0.0107
2 1 0 0.1608
-2 -1 0 0.1882
0 -1 -1 0.0072
0 1 1 0.0378
0 2 -1 0.0414
0 -1 2 0.0045
-1 0 0 0.1819

loop_
_geom_angle_atom_site_label_1
_geom_angle_atom_site_label_2
_geom_angle_atom_site_label_3
_geom_angle
N1 U1 N2 113.32(10)
N1 U1 N3 106.17(11)
N2 U1 N3 112.02(10)
N1 U1 O1 94.01(10)
N2 U1 O1 94.10(9)
N3 U1 O1 135.97(9)
N1 U1 Si4 109.38(7)
N2 U1 Si4 129.99(7)
N3 U1 Si4 28.66(7)
O1 U1 Si4 107.81(6)
N1 U1 Si2 141.79(7)
N2 U1 Si2 28.48(7)
N3 U1 Si2 96.02(7)
O1 U1 Si2 90.90(6)
Si4 U1 Si2 105.01(2)
N1 U2 N4 105.18(11)
N1 U2 N5 134.65(10)
N4 U2 N5 107.28(10)
N1 U2 O2 98.53(10)
N4 U2 O2 126.11(9)
N5 U2 O2 87.09(9)
N1 U2 Si6 100.73(8)
N4 U2 Si6 27.83(7)
N5 U2 Si6 122.44(7)
O2 U2 Si6 100.96(6)
N1 U2 Si5 102.16(9)
N4 U2 Si5 27.00(7)
N5 U2 Si5 93.06(8)
O2 U2 Si5 150.47(7)
Si6 U2 Si5 54.66(2)
N1 U2 Si8 107.64(7)
N4 U2 Si8 128.95(7)
N5 U2 Si8 27.45(7)
O2 U2 Si8 86.01(6)
Si6 U2 Si8 149.45(3)
Si5 U2 Si8 107.20(3)
N2 Si1 C2 111.53(16)
N2 Si1 C1 107.65(15)
C2 Si1 C1 108.1(2)
N2 Si1 C3 114.50(16)
C2 Si1 C3 107.1(2)
C1 Si1 C3 107.68(19)
N2 Si2 C6 113.05(18)
N2 Si2 C5 115.24(16)
C6 Si2 C5 107.86(19)
N2 Si2 C4 106.64(14)
C6 Si2 C4 108.05(17)
C5 Si2 C4 105.52(18)
N2 Si2 U1 39.02(9)
C6 Si2 U1 121.41(14)
C5 Si2 U1 130.10(13)
C4 Si2 U1 67.87(11)
N3 Si3 C7 113.16(17)
N3 Si3 C8 107.14(17)
C7 Si3 C8 107.8(2)
N3 Si3 C9 112.48(19)
C7 Si3 C9 106.7(2)
C8 Si3 C9 109.4(2)
N3 Si4 C10 113.94(18)
N3 Si4 C12 114.28(17)
C10 Si4 C12 107.50(19)
N3 Si4 C11 105.44(15)
C10 Si4 C11 108.24(18)
C12 Si4 C11 107.1(2)
N3 Si4 U1 39.58(10)
C10 Si4 U1 124.78(14)
C12 Si4 U1 127.15(14)
C11 Si4 U1 65.89(11)
N4 Si5 C18 114.79(17)
N4 Si5 C19 112.43(18)
C18 Si5 C19 107.1(2)
N4 Si5 C17 105.20(17)
C18 Si5 C17 106.68(19)
C19 Si5 C17 110.48(18)
N4 Si5 U2 37.04(10)
C18 Si5 U2 128.50(16)
C19 Si5 U2 122.96(15)
C17 Si5 U2 68.29(13)
N4 Si6 C22 114.88(16)
N4 Si6 C20 114.18(16)
C22 Si6 C20 107.18(19)
N4 Si6 C21 104.25(16)
C22 Si6 C21 109.67(19)
C20 Si6 C21 106.3(2)
N4 Si6 U2 38.09(10)
C22 Si6 U2 133.90(14)
C20 Si6 U2 118.06(13)
C21 Si6 U2 66.75(11)
N5 Si7 C24 109.03(16)
N5 Si7 C25 113.38(17)
C24 Si7 C25 107.42(18)
N5 Si7 C23 112.53(16)
C24 Si7 C23 108.6(2)
C25 Si7 C23 105.67(18)
N5 Si8 C26 114.27(19)
N5 Si8 C28 106.58(15)
C26 Si8 C28 107.90(19)
N5 Si8 C27 112.00(18)
C26 Si8 C27 109.6(2)
C28 Si8 C27 106.0(2)
N5 Si8 U2 37.52(9)
C26 Si8 U2 136.16(19)
C28 Si8 U2 70.49(12)
C27 Si8 U2 112.78(15)
C13 O1 C16 107.7(3)
C13 O1 U1 124.7(2)
C16 O1 U1 127.0(2)
C29 O2 C32 104.7(3)
C29 O2 U2 128.6(2)
C32 O2 U2 126.3(2)
U1 N1 U2 168.97(14)
Si2 N2 Si1 123.59(16)
Si2 N2 U1 112.51(13)
Si1 N2 U1 123.50(14)
Si4 N3 Si3 125.97(17)
Si4 N3 U1 111.76(15)
Si3 N3 U1 122.27(14)
Si5 N4 Si6 129.25(19)
Si5 N4 U2 115.96(13)
Si6 N4 U2 114.08(15)
Si8 N5 Si7 119.60(15)
Si8 N5 U2 115.03(14)
Si7 N5 U2 125.34(14)
O1 C13 C14 105.0(3)
C13 C14 C15 101.8(3)
C16 C15 C14 103.6(3)
O1 C16 C15 106.4(3)
O2 C29 C30 104.6(3)
C31 C30 C29 105.4(4)
C30 C31 C32 105.0(4)
O2 C32 C31 104.8(3)
C34 C33 C38 113.8(3)
C34 C33 B1 125.8(3)
C38 C33 B1 120.4(3)
C35 C34 C33 123.5(3)
C36 C35 C34 120.7(4)
C35 C36 C37 118.2(4)
C38 C37 C36 120.6(4)
C37 C38 C33 123.1(4)
C44 C39 C40 114.8(3)
C44 C39 B1 123.3(3)
C40 C39 B1 121.8(3)
C41 C40 C39 123.0(3)
C40 C41 C42 120.2(3)
C43 C42 C41 118.7(3)
C42 C43 C44 120.1(3)
C43 C44 C39 123.1(3)
C50 C45 C46 114.1(3)
C50 C45 B1 124.5(3)
C46 C45 B1 121.3(3)
C47 C46 C45 122.5(4)
C48 C47 C46 121.0(4)
C49 C48 C47 118.4(4)
C48 C49 C50 120.2(4)
C45 C50 C49 123.9(3)
C52 C51 C56 115.1(3)
C52 C51 B1 123.0(3)
C56 C51 B1 121.5(3)
C53 C52 C51 123.0(3)
C54 C53 C52 120.0(4)
C53 C54 C55 119.5(3)
C54 C55 C56 119.8(4)
C55 C56 C51 122.6(4)
C33 B1 C51 110.4(3)
C33 B1 C39 110.2(3)
C51 B1 C39 107.1(3)
C33 B1 C45 110.3(3)
C51 B1 C45 108.2(3)
C39 B1 C45 110.6(3)

loop_
_geom_bond_atom_site_label_1
_geom_bond_atom_site_label_2
_geom_bond_distance
U1 N1 2.055(3)
U1 N2 2.279(3)
U1 N3 2.287(3)
U1 O1 2.453(3)
U1 Si4 3.3331(9)
U1 Si2 3.3441(9)
U2 N1 2.064(3)
U2 N4 2.277(3)
U2 N5 2.285(3)
U2 O2 2.452(2)
U2 Si6 3.3699(10)
U2 Si5 3.3991(12)
U2 Si8 3.4001(10)
Si1 N2 1.740(3)
Si1 C2 1.858(4)
Si1 C1 1.865(4)
Si1 C3 1.871(4)
Si2 N2 1.726(3)
Si2 C6 1.861(4)
Si2 C5 1.868(4)
Si2 C4 1.891(3)
Si3 N3 1.725(3)
Si3 C7 1.867(4)
Si3 C8 1.868(4)
Si3 C9 1.870(4)
Si4 N3 1.721(3)
Si4 C10 1.867(4)
Si4 C12 1.873(4)
Si4 C11 1.884(4)
Si5 N4 1.716(3)
Si5 C18 1.864(4)
Si5 C19 1.873(4)
Si5 C17 1.892(4)
Si6 N4 1.723(3)
Si6 C22 1.861(4)
Si6 C20 1.873(4)
Si6 C21 1.886(4)
Si7 N5 1.730(3)
Si7 C24 1.863(4)
Si7 C25 1.872(4)
Si7 C23 1.874(4)
Si8 N5 1.730(3)
Si8 C26 1.848(4)
Si8 C28 1.870(4)
Si8 C27 1.899(5)
O1 C13 1.466(4)
O1 C16 1.476(4)
O2 C29 1.459(4)
O2 C32 1.465(5)
C13 C14 1.497(5)
C14 C15 1.526(5)
C15 C16 1.508(5)
C29 C30 1.499(6)
C30 C31 1.498(6)
C31 C32 1.556(6)
C33 C34 1.396(5)
C33 C38 1.416(5)
C33 B1 1.649(5)
C34 C35 1.390(5)
C35 C36 1.376(5)
C36 C37 1.386(6)
C37 C38 1.385(5)
C39 C44 1.401(4)
C39 C40 1.401(5)
C39 B1 1.654(5)
C40 C41 1.388(5)
C41 C42 1.391(5)
C42 C43 1.379(5)
C43 C44 1.395(5)
C45 C50 1.390(5)
C45 C46 1.413(5)
C45 B1 1.654(6)
C46 C47 1.390(6)
C47 C48 1.382(6)
C48 C49 1.371(5)
C49 C50 1.396(5)
C51 C52 1.397(5)
C51 C56 1.406(5)
C51 B1 1.650(5)
C52 C53 1.388(5)
C53 C54 1.375(5)
C54 C55 1.383(5)
C55 C56 1.392(5)

loop_
_geom_torsion_atom_site_label_1
_geom_torsion_atom_site_label_2
_geom_torsion_atom_site_label_3
_geom_torsion_atom_site_label_4
_geom_torsion
C6 Si2 N2 Si1 -75.1(2)
C5 Si2 N2 Si1 49.6(3)
C4 Si2 N2 Si1 166.3(2)
U1 Si2 N2 Si1 172.9(3)
C6 Si2 N2 U1 112.00(18)
C5 Si2 N2 U1 -123.32(17)
C4 Si2 N2 U1 -6.6(2)
C2 Si1 N2 Si2 120.3(2)
C1 Si1 N2 Si2 -121.3(2)
C3 Si1 N2 Si2 -1.6(3)
C2 Si1 N2 U1 -67.6(2)
C1 Si1 N2 U1 50.8(2)
C3 Si1 N2 U1 170.5(2)
C10 Si4 N3 Si3 -64.3(3)
C12 Si4 N3 Si3 59.8(3)
C11 Si4 N3 Si3 177.1(2)
U1 Si4 N3 Si3 179.4(3)
C10 Si4 N3 U1 116.26(19)
C12 Si4 N3 U1 -119.6(2)
C11 Si4 N3 U1 -2.29(19)
C7 Si3 N3 Si4 55.7(3)
C8 Si3 N3 Si4 174.5(2)
C9 Si3 N3 Si4 -65.3(3)
C7 Si3 N3 U1 -124.90(19)
C8 Si3 N3 U1 -6.2(2)
C9 Si3 N3 U1 114.04(19)
C18 Si5 N4 Si6 47.9(3)
C19 Si5 N4 Si6 -74.8(3)
C17 Si5 N4 Si6 164.9(2)
U2 Si5 N4 Si6 169.7(3)
C18 Si5 N4 U2 -121.8(2)
C19 Si5 N4 U2 115.47(18)
C17 Si5 N4 U2 -4.8(2)
C22 Si6 N4 Si5 -39.5(3)
C20 Si6 N4 Si5 84.9(3)
C21 Si6 N4 Si5 -159.5(2)
U2 Si6 N4 Si5 -169.8(3)
C22 Si6 N4 U2 130.34(18)
C20 Si6 N4 U2 -105.2(2)
C21 Si6 N4 U2 10.3(2)
C26 Si8 N5 Si7 46.3(3)
C28 Si8 N5 Si7 165.4(2)
C27 Si8 N5 Si7 -79.2(2)
U2 Si8 N5 Si7 -178.3(3)
C26 Si8 N5 U2 -135.4(2)
C28 Si8 N5 U2 -16.3(2)
C27 Si8 N5 U2 99.2(2)
C24 Si7 N5 Si8 164.1(2)
C25 Si7 N5 Si8 44.5(2)
C23 Si7 N5 Si8 -75.4(2)
C24 Si7 N5 U2 -14.1(2)
C25 Si7 N5 U2 -133.68(18)
C23 Si7 N5 U2 106.5(2)
C16 O1 C13 C14 -25.2(4)
U1 O1 C13 C14 146.1(2)
O1 C13 C14 C15 38.2(4)
C13 C14 C15 C16 -36.7(4)
C13 O1 C16 C15 1.6(4)
U1 O1 C16 C15 -169.5(2)
C14 C15 C16 O1 22.1(4)
C32 O2 C29 C30 40.5(4)
U2 O2 C29 C30 -146.6(2)
O2 C29 C30 C31 -31.3(4)
C29 C30 C31 C32 10.5(5)
C29 O2 C32 C31 -33.3(4)
U2 O2 C32 C31 153.6(3)
C30 C31 C32 O2 13.7(5)
C38 C33 C34 C35 1.4(5)
B1 C33 C34 C35 -178.5(3)
C33 C34 C35 C36 0.6(6)
C34 C35 C36 C37 -1.8(6)
C35 C36 C37 C38 0.8(6)
C36 C37 C38 C33 1.4(6)
C34 C33 C38 C37 -2.4(6)
B1 C33 C38 C37 177.5(4)
C44 C39 C40 C41 1.9(6)
B1 C39 C40 C41 -175.5(4)
C39 C40 C41 C42 -1.2(6)
C40 C41 C42 C43 -0.9(6)
C41 C42 C43 C44 2.1(6)
C42 C43 C44 C39 -1.3(6)
C40 C39 C44 C43 -0.7(5)
B1 C39 C44 C43 176.6(3)
C50 C45 C46 C47 -0.3(6)
B1 C45 C46 C47 175.6(4)
C45 C46 C47 C48 0.0(7)
C46 C47 C48 C49 0.3(6)
C47 C48 C49 C50 -0.2(5)
C46 C45 C50 C49 0.4(5)
B1 C45 C50 C49 -175.4(3)
C48 C49 C50 C45 -0.1(6)
C56 C51 C52 C53 -1.8(5)
B1 C51 C52 C53 170.8(3)
C51 C52 C53 C54 -0.1(5)
C52 C53 C54 C55 1.9(5)
C53 C54 C55 C56 -1.6(5)
C54 C55 C56 C51 -0.4(5)
C52 C51 C56 C55 2.1(5)
B1 C51 C56 C55 -170.6(3)
C34 C33 B1 C51 -133.2(3)
C38 C33 B1 C51 46.9(4)
C34 C33 B1 C39 -15.2(5)
C38 C33 B1 C39 165.0(3)
C34 C33 B1 C45 107.2(4)
C38 C33 B1 C45 -72.7(4)
C52 C51 B1 C33 31.1(4)
C56 C51 B1 C33 -156.9(3)
C52 C51 B1 C39 -89.0(4)
C56 C51 B1 C39 83.1(4)
C52 C51 B1 C45 151.8(3)
C56 C51 B1 C45 -36.1(4)
C44 C39 B1 C33 -112.4(4)
C40 C39 B1 C33 64.8(4)
C44 C39 B1 C51 7.8(5)
C40 C39 B1 C51 -175.1(3)
C44 C39 B1 C45 125.4(4)
C40 C39 B1 C45 -57.4(4)
C50 C45 B1 C33 -134.0(3)
C46 C45 B1 C33 50.5(4)
C50 C45 B1 C51 105.1(4)
C46 C45 B1 C51 -70.4(4)
C50 C45 B1 C39 -11.8(5)
C46 C45 B1 C39 172.7(3)
